data_4072277
loop_
_publ_author_name
'Wallenhorst, Carolin'
'Kehr, Gerald'
'Luftmann, Heinrich'
'Fr\"ohlich, Roland'
'Erker, Gerhard'

_publ_section_title
;
 Bis(iminoethyl)pyridine Systems with a Pendant Alkenyl Group. Part A:
 Cobalt and Iron Complexes and Their Catalytic Behavior&#x2020;
;
_journal_issue 24
_journal_name_full Organometallics
_journal_page_first 6547
_journal_paper_doi 10.1021/om800726y
_journal_volume 27
_journal_year 2008
_chemical_formula_sum 'C25 H35 N3'
_chemical_formula_weight 377.56
_chemical_name_systematic
; 
 ? 
;
_space_group_IT_number 14
_symmetry_cell_setting monoclinic
_symmetry_space_group_name_Hall '-P 2yn'
_symmetry_space_group_name_H-M 'P 1 21/n 1'
_atom_sites_solution_hydrogens geom
_atom_sites_solution_primary direct
_atom_sites_solution_secondary difmap
_audit_creation_method SHELXL-97
_cell_angle_alpha 90.00
_cell_angle_beta 115.16(1)
_cell_angle_gamma 90.00
_cell_formula_units_Z 4
_cell_length_a 12.387(1)
_cell_length_b 16.007(1)
_cell_length_c 12.911(1)
_cell_measurement_reflns_used 5004
_cell_measurement_temperature 198(2)
_cell_measurement_theta_max 28.28
_cell_measurement_theta_min 0.41
_cell_volume 2317.1(4)
_computing_cell_refinement 'Collect (Nonius B.V., 1998)'
_computing_data_collection 'Collect (Nonius B.V., 1998)'
_computing_data_reduction 'Denzo-SMN (Otwinowski & Minor, 1997)'
_computing_molecular_graphics 'XP (BrukerAXS, 2000)'
_computing_publication_material 'SHELXL-97 (Sheldrick, 1997)'
_computing_structure_refinement 'SHELXL-97 (Sheldrick, 1997)'
_computing_structure_solution 'SHELXS-97 (Sheldrick, 1990)'
_diffrn_ambient_temperature 198(2)
_diffrn_measured_fraction_theta_full 0.974
_diffrn_measured_fraction_theta_max 0.974
_diffrn_measurement_device_type 'Nonius KappaCCD'
_diffrn_measurement_method '\w and \f scans'
_diffrn_radiation_monochromator graphite
_diffrn_radiation_source 'rotating anode NOnius FR591'
_diffrn_radiation_type MoK\a
_diffrn_radiation_wavelength 0.71073
_diffrn_reflns_av_R_equivalents 0.0512
_diffrn_reflns_av_sigmaI/netI 0.0535
_diffrn_reflns_limit_h_max 16
_diffrn_reflns_limit_h_min -10
_diffrn_reflns_limit_k_max 19
_diffrn_reflns_limit_k_min -21
_diffrn_reflns_limit_l_max 13
_diffrn_reflns_limit_l_min -17
_diffrn_reflns_number 16813
_diffrn_reflns_theta_full 28.21
_diffrn_reflns_theta_max 28.21
_diffrn_reflns_theta_min 1.91
_exptl_absorpt_coefficient_mu 0.064
_exptl_absorpt_correction_T_max 0.9812
_exptl_absorpt_correction_T_min 0.9750
_exptl_absorpt_correction_type multi-scan
_exptl_absorpt_process_details 'SORTAV (Blessing, 1995 & 1997)'
_exptl_crystal_colour colourless
_exptl_crystal_density_diffrn 1.082
_exptl_crystal_density_method 'not measured'
_exptl_crystal_description block
_exptl_crystal_F_000 824
_exptl_crystal_size_max 0.40
_exptl_crystal_size_mid 0.30
_exptl_crystal_size_min 0.30
_refine_diff_density_max 0.362
_refine_diff_density_min -0.232
_refine_diff_density_rms 0.038
_refine_ls_extinction_method none
_refine_ls_goodness_of_fit_ref 1.034
_refine_ls_hydrogen_treatment riding
_refine_ls_matrix_type full
_refine_ls_number_parameters 260
_refine_ls_number_reflns 5554
_refine_ls_number_restraints 0
_refine_ls_restrained_S_all 1.034
_refine_ls_R_factor_all 0.1179
_refine_ls_R_factor_gt 0.0654
_refine_ls_shift/su_max 0.000
_refine_ls_shift/su_mean 0.000
_refine_ls_structure_factor_coef Fsqd
_refine_ls_weighting_details 'calc w=1/[\s^2^(Fo^2^)+(0.0774P)^2^+0.6546P] where P=(Fo^2^+2Fc^2^)/3'
_refine_ls_weighting_scheme calc
_refine_ls_wR_factor_gt 0.1571
_refine_ls_wR_factor_ref 0.1837
_reflns_number_gt 3258
_reflns_number_total 5554
_reflns_threshold_expression >2sigma(I)
_cod_data_source_file om800726y_si_006.cif
_cod_data_source_block erk3784
_cod_original_cell_volume 2317.1(3)
_cod_original_sg_symbol_H-M P21/n
_cod_database_code 4072277

loop_
_symmetry_equiv_pos_as_xyz
'x, y, z'
'-x+1/2, y+1/2, -z+1/2'
'-x, -y, -z'
'x-1/2, -y-1/2, z-1/2'

loop_
_atom_site_label
_atom_site_type_symbol
_atom_site_fract_x
_atom_site_fract_y
_atom_site_fract_z
_atom_site_U_iso_or_equiv
_atom_site_adp_type
_atom_site_occupancy
_atom_site_symmetry_multiplicity
_atom_site_calc_flag
_atom_site_refinement_flags
N1 N 0.73145(13) 0.19749(9) 0.01737(12) 0.0395(4) Uani 1 1 d .
C2 C 0.80266(16) 0.13431(10) 0.01761(15) 0.0389(4) Uani 1 1 d .
C3 C 0.92450(17) 0.13356(12) 0.08713(17) 0.0480(5) Uani 1 1 d .
H3 H 0.9726 0.0877 0.0859 0.058 Uiso 1 1 calc R
C4 C 0.97390(19) 0.20118(13) 0.1581(2) 0.0600(6) Uani 1 1 d .
H4 H 1.0568 0.2024 0.2069 0.072 Uiso 1 1 calc R
C5 C 0.90161(18) 0.26673(13) 0.15734(19) 0.0561(5) Uani 1 1 d .
H5 H 0.9343 0.3140 0.2049 0.067 Uiso 1 1 calc R
C6 C 0.78036(16) 0.26305(11) 0.08622(16) 0.0420(4) Uani 1 1 d .
C7 C 0.74313(16) 0.06293(10) -0.05998(15) 0.0389(4) Uani 1 1 d .
C8 C 0.61025(18) 0.05747(14) -0.1071(2) 0.0634(6) Uani 1 1 d .
H8A H 0.5826 0.0073 -0.1547 0.095 Uiso 1 1 calc R
H8B H 0.5746 0.1071 -0.1536 0.095 Uiso 1 1 calc R
H8C H 0.5864 0.0544 -0.0439 0.095 Uiso 1 1 calc R
N9 N 0.81012(14) 0.01140(9) -0.07968(13) 0.0440(4) Uani 1 1 d .
C10 C 0.76120(16) -0.05854(11) -0.15309(16) 0.0420(4) Uani 1 1 d .
C11 C 0.74990(16) -0.13513(11) -0.10509(17) 0.0456(5) Uani 1 1 d .
C12 C 0.71118(18) -0.20386(12) -0.1768(2) 0.0580(6) Uani 1 1 d .
H12 H 0.7023 -0.2562 -0.1466 0.070 Uiso 1 1 calc R
C13 C 0.68516(19) -0.19726(15) -0.2922(2) 0.0669(7) Uani 1 1 d .
H13 H 0.6593 -0.2450 -0.3403 0.080 Uiso 1 1 calc R
C14 C 0.6969(2) -0.12137(16) -0.3371(2) 0.0631(6) Uani 1 1 d .
H14 H 0.6783 -0.1174 -0.4163 0.076 Uiso 1 1 calc R
C15 C 0.73509(18) -0.05082(13) -0.26907(18) 0.0514(5) Uani 1 1 d .
C16 C 0.78147(19) -0.14121(13) 0.02218(18) 0.0549(5) Uani 1 1 d .
H16 H 0.7716 -0.0842 0.0485 0.066 Uiso 1 1 calc R
C17 C 0.7005(3) -0.1999(2) 0.0497(3) 0.0933(9) Uani 1 1 d .
H17A H 0.7207 -0.1971 0.1317 0.140 Uiso 1 1 calc R
H17B H 0.7116 -0.2572 0.0292 0.140 Uiso 1 1 calc R
H17C H 0.6172 -0.1831 0.0059 0.140 Uiso 1 1 calc R
C18 C 0.9109(2) -0.1656(2) 0.0887(2) 0.0830(8) Uani 1 1 d .
H18A H 0.9297 -0.1685 0.1704 0.124 Uiso 1 1 calc R
H18B H 0.9620 -0.1239 0.0762 0.124 Uiso 1 1 calc R
H18C H 0.9247 -0.2204 0.0625 0.124 Uiso 1 1 calc R
C19 C 0.7501(2) 0.03277(16) -0.3193(2) 0.0685(6) Uani 1 1 d .
H19 H 0.7754 0.0728 -0.2537 0.082 Uiso 1 1 calc R
C20 C 0.8502(3) 0.03157(18) -0.3520(3) 0.0925(9) Uani 1 1 d .
H20A H 0.8592 0.0870 -0.3796 0.139 Uiso 1 1 calc R
H20B H 0.8344 -0.0097 -0.4127 0.139 Uiso 1 1 calc R
H20C H 0.9237 0.0167 -0.2853 0.139 Uiso 1 1 calc R
C21 C 0.6364(3) 0.06757(19) -0.4057(3) 0.1005(10) Uani 1 1 d .
H21A H 0.6512 0.1225 -0.4305 0.151 Uiso 1 1 calc R
H21B H 0.5793 0.0732 -0.3719 0.151 Uiso 1 1 calc R
H21C H 0.6036 0.0299 -0.4717 0.151 Uiso 1 1 calc R
C22 C 0.69756(18) 0.33190(11) 0.08364(17) 0.0473(5) Uani 1 1 d .
C23 C 0.5694(2) 0.32538(14) -0.0003(2) 0.0720(7) Uani 1 1 d .
H23A H 0.5510 0.3694 -0.0582 0.108 Uiso 1 1 calc R
H23B H 0.5183 0.3319 0.0399 0.108 Uiso 1 1 calc R
H23C H 0.5551 0.2706 -0.0377 0.108 Uiso 1 1 calc R
N24 N 0.74264(16) 0.39045(11) 0.15548(16) 0.0584(5) Uani 1 1 d .
C25 C 0.6657(2) 0.45859(14) 0.1611(2) 0.0710(7) Uani 1 1 d .
H25A H 0.6084 0.4367 0.1894 0.085 Uiso 1 1 calc R
H25B H 0.6197 0.4820 0.0837 0.085 Uiso 1 1 calc R
C26 C 0.7415(2) 0.52695(14) 0.2410(2) 0.0674(6) Uani 1 1 d .
H26A H 0.6883 0.5688 0.2517 0.081 Uiso 1 1 calc R
H26B H 0.7911 0.5021 0.3167 0.081 Uiso 1 1 calc R
C27 C 0.8211(2) 0.57002(14) 0.19727(19) 0.0605(6) Uani 1 1 d .
H27A H 0.7714 0.5960 0.1224 0.073 Uiso 1 1 calc R
H27B H 0.8732 0.5281 0.1850 0.073 Uiso 1 1 calc R
C28 C 0.8985(2) 0.63700(15) 0.2790(2) 0.0722(7) Uani 1 1 d .
H28A H 0.9523 0.6608 0.2489 0.108 Uiso 1 1 calc R
H28B H 0.9455 0.6121 0.3542 0.108 Uiso 1 1 calc R
H28C H 0.8475 0.6812 0.2864 0.108 Uiso 1 1 calc R

loop_
_atom_site_aniso_label
_atom_site_aniso_U_11
_atom_site_aniso_U_22
_atom_site_aniso_U_33
_atom_site_aniso_U_23
_atom_site_aniso_U_13
_atom_site_aniso_U_12
N1 0.0401(8) 0.0333(8) 0.0455(8) 0.0012(6) 0.0187(7) -0.0033(6)
C2 0.0391(10) 0.0347(9) 0.0431(9) 0.0040(7) 0.0177(8) -0.0037(8)
C3 0.0385(10) 0.0436(10) 0.0578(11) -0.0009(9) 0.0165(9) -0.0007(8)
C4 0.0364(11) 0.0584(13) 0.0743(14) -0.0116(11) 0.0130(10) -0.0068(10)
C5 0.0467(12) 0.0480(12) 0.0685(13) -0.0153(10) 0.0196(10) -0.0116(9)
C6 0.0428(10) 0.0355(9) 0.0497(10) -0.0025(8) 0.0215(9) -0.0072(8)
C7 0.0391(10) 0.0324(8) 0.0429(9) 0.0029(7) 0.0153(8) -0.0003(7)
C8 0.0385(11) 0.0589(13) 0.0770(15) -0.0223(11) 0.0093(10) 0.0033(10)
N9 0.0416(9) 0.0359(8) 0.0551(9) -0.0010(7) 0.0213(7) -0.0023(7)
C10 0.0330(9) 0.0376(9) 0.0540(11) -0.0050(8) 0.0170(8) -0.0002(7)
C11 0.0369(10) 0.0364(10) 0.0630(12) -0.0021(9) 0.0207(9) 0.0024(8)
C12 0.0474(12) 0.0376(11) 0.0898(17) -0.0101(11) 0.0301(12) -0.0007(9)
C13 0.0447(12) 0.0646(15) 0.0875(17) -0.0375(13) 0.0243(12) -0.0065(11)
C14 0.0509(13) 0.0768(16) 0.0591(13) -0.0134(12) 0.0209(11) 0.0022(12)
C15 0.0423(11) 0.0567(12) 0.0552(12) -0.0036(10) 0.0205(9) 0.0031(9)
C16 0.0605(13) 0.0395(10) 0.0665(13) 0.0069(9) 0.0288(11) 0.0033(9)
C17 0.0722(18) 0.108(2) 0.095(2) 0.0422(17) 0.0316(16) -0.0044(16)
C18 0.0586(16) 0.115(2) 0.0651(15) 0.0026(15) 0.0164(12) 0.0030(15)
C19 0.0728(16) 0.0724(16) 0.0626(14) 0.0117(12) 0.0310(12) 0.0043(13)
C20 0.0721(18) 0.0828(19) 0.127(2) 0.0189(17) 0.0464(18) -0.0089(15)
C21 0.0676(18) 0.0781(19) 0.137(3) 0.0318(18) 0.0253(18) 0.0054(15)
C22 0.0471(11) 0.0375(10) 0.0595(12) -0.0036(9) 0.0248(9) -0.0054(8)
C23 0.0500(13) 0.0509(13) 0.0995(18) -0.0158(12) 0.0169(13) 0.0011(10)
N24 0.0551(11) 0.0470(10) 0.0752(12) -0.0165(9) 0.0296(9) -0.0031(8)
C25 0.0607(15) 0.0562(13) 0.1018(19) -0.0230(13) 0.0401(13) -0.0044(11)
C26 0.0729(16) 0.0550(13) 0.0836(16) -0.0206(12) 0.0421(13) -0.0028(12)
C27 0.0667(14) 0.0514(12) 0.0632(13) -0.0054(10) 0.0275(11) 0.0037(11)
C28 0.0683(16) 0.0589(14) 0.0844(17) -0.0104(12) 0.0276(13) -0.0098(12)

loop_
_atom_type_symbol
_atom_type_description
_atom_type_scat_dispersion_real
_atom_type_scat_dispersion_imag
_atom_type_scat_source
C C 0.0033 0.0016 'International Tables Vol C Tables 4.2.6.8 and 6.1.1.4'
H H 0.0000 0.0000 'International Tables Vol C Tables 4.2.6.8 and 6.1.1.4'
N N 0.0061 0.0033 'International Tables Vol C Tables 4.2.6.8 and 6.1.1.4'

loop_
_geom_angle_atom_site_label_1
_geom_angle_atom_site_label_2
_geom_angle_atom_site_label_3
_geom_angle
C2 N1 C6 118.49(15)
N1 C2 C3 122.72(16)
N1 C2 C7 116.06(15)
C3 C2 C7 121.21(16)
C4 C3 C2 118.34(18)
C5 C4 C3 119.27(19)
C4 C5 C6 119.32(18)
N1 C6 C5 121.85(17)
N1 C6 C22 116.69(16)
C5 C6 C22 121.45(17)
N9 C7 C2 116.97(16)
N9 C7 C8 125.48(17)
C2 C7 C8 117.55(16)
C7 N9 C10 120.94(15)
C15 C10 C11 121.88(17)
C15 C10 N9 118.87(17)
C11 C10 N9 119.03(17)
C12 C11 C10 117.91(19)
C12 C11 C16 121.87(18)
C10 C11 C16 120.21(16)
C11 C12 C13 120.9(2)
C14 C13 C12 120.0(2)
C13 C14 C15 121.4(2)
C14 C15 C10 118.0(2)
C14 C15 C19 121.0(2)
C10 C15 C19 121.09(18)
C18 C16 C11 110.69(19)
C18 C16 C17 110.6(2)
C11 C16 C17 113.5(2)
C20 C19 C21 115.8(2)
C20 C19 C15 112.2(2)
C21 C19 C15 113.5(2)
N24 C22 C6 116.31(18)
N24 C22 C23 125.62(19)
C6 C22 C23 118.05(17)
C22 N24 C25 119.41(19)
N24 C25 C26 109.9(2)
C27 C26 C25 113.0(2)
C26 C27 C28 112.6(2)

loop_
_geom_bond_atom_site_label_1
_geom_bond_atom_site_label_2
_geom_bond_distance
N1 C2 1.341(2)
N1 C6 1.342(2)
C2 C3 1.390(3)
C2 C7 1.491(2)
C3 C4 1.382(3)
C4 C5 1.377(3)
C5 C6 1.389(3)
C6 C22 1.496(3)
C7 N9 1.270(2)
C7 C8 1.495(3)
N9 C10 1.425(2)
C10 C15 1.397(3)
C10 C11 1.407(3)
C11 C12 1.386(3)
C11 C16 1.522(3)
C12 C13 1.388(3)
C13 C14 1.380(3)
C14 C15 1.385(3)
C15 C19 1.532(3)
C16 C18 1.513(3)
C16 C17 1.522(3)
C19 C20 1.470(4)
C19 C21 1.484(4)
C22 N24 1.269(2)
C22 C23 1.497(3)
N24 C25 1.470(3)
C25 C26 1.523(3)
C26 C27 1.497(3)
C27 C28 1.524(3)

loop_
_geom_torsion_atom_site_label_1
_geom_torsion_atom_site_label_2
_geom_torsion_atom_site_label_3
_geom_torsion_atom_site_label_4
_geom_torsion
C6 N1 C2 C3 0.8(3)
C6 N1 C2 C7 179.56(15)
N1 C2 C3 C4 -0.5(3)
C7 C2 C3 C4 -179.19(18)
C2 C3 C4 C5 -0.3(3)
C3 C4 C5 C6 0.8(3)
C2 N1 C6 C5 -0.3(3)
C2 N1 C6 C22 -179.70(16)
C4 C5 C6 N1 -0.5(3)
C4 C5 C6 C22 178.9(2)
N1 C2 C7 N9 165.50(16)
C3 C2 C7 N9 -15.7(3)
N1 C2 C7 C8 -15.1(2)
C3 C2 C7 C8 163.73(19)
C2 C7 N9 C10 -179.75(15)
C8 C7 N9 C10 0.9(3)
C7 N9 C10 C15 92.7(2)
C7 N9 C10 C11 -92.5(2)
C15 C10 C11 C12 -0.2(3)
N9 C10 C11 C12 -174.87(17)
C15 C10 C11 C16 178.87(18)
N9 C10 C11 C16 4.2(3)
C10 C11 C12 C13 0.4(3)
C16 C11 C12 C13 -178.70(19)
C11 C12 C13 C14 -0.5(3)
C12 C13 C14 C15 0.4(3)
C13 C14 C15 C10 -0.3(3)
C13 C14 C15 C19 178.8(2)
C11 C10 C15 C14 0.2(3)
N9 C10 C15 C14 174.81(17)
C11 C10 C15 C19 -178.92(18)
N9 C10 C15 C19 -4.3(3)
C12 C11 C16 C18 87.8(2)
C10 C11 C16 C18 -91.3(2)
C12 C11 C16 C17 -37.3(3)
C10 C11 C16 C17 143.7(2)
C14 C15 C19 C20 -69.0(3)
C10 C15 C19 C20 110.1(3)
C14 C15 C19 C21 64.7(3)
C10 C15 C19 C21 -116.2(3)
N1 C6 C22 N24 174.52(18)
C5 C6 C22 N24 -4.9(3)
N1 C6 C22 C23 -4.1(3)
C5 C6 C22 C23 176.5(2)
C6 C22 N24 C25 -177.58(19)
C23 C22 N24 C25 0.9(3)
C22 N24 C25 C26 -172.2(2)
N24 C25 C26 C27 65.8(3)
C25 C26 C27 C28 -178.7(2)

loop_
_cod_related_entry_id
_cod_related_entry_database
_cod_related_entry_code
1 ChemSpider 30659783
